data_7044738
loop_
_publ_author_name
'Elias Jesu Packiam, D.'
'Vidyasagar, Kanamaluru'

_publ_section_title
;
 Syntheses and characterization of phosphonates and diphosphonates of
 molybdenum, A4[(MoO3)5(O3PR)2]&#x00B7;xH2O, A2[Mo2O5(O3PR)2] and
 A2[Mo2O5(O3P-R-PO3)] (A = K, Rb, Cs, Tl, NH4)
;
_journal_name_full 'Dalton Transactions'
_journal_paper_doi 10.1039/C7DT03012F
_journal_year 2017
_chemical_formula_moiety 'C12 H38 Mo5 N4 O27 P2'
_chemical_formula_sum 'C12 H38 Mo5 N4 O27 P2'
_chemical_formula_weight 1212.10
_chemical_name_systematic
;
 ?
;
_space_group_IT_number 15
_space_group_name_Hall '-C 2yc'
_symmetry_cell_setting monoclinic
_symmetry_space_group_name_Hall '-C 2yc'
_symmetry_space_group_name_H-M 'C 1 2/c 1'
_atom_sites_solution_hydrogens geom
_atom_sites_solution_primary direct
_atom_sites_solution_secondary difmap
_audit_creation_method SHELXL-97
_audit_update_record
;
2017-10-16 deposited with the CCDC.
2017-11-06 downloaded from the CCDC.
;
_cell_angle_alpha 90.00
_cell_angle_beta 95.081(2)
_cell_angle_gamma 90.00
_cell_formula_units_Z 4
_cell_length_a 14.7833(9)
_cell_length_b 15.1100(10)
_cell_length_c 16.1736(9)
_cell_measurement_reflns_used 5237
_cell_measurement_temperature 273(2)
_cell_measurement_theta_max 28.32
_cell_measurement_theta_min 2.70
_cell_volume 3598.6(4)
_computing_cell_refinement APEXII,Bruker,2004
_computing_data_collection APEXII,Bruker,2004
_computing_data_reduction SAINT,Bruker,2004
_computing_molecular_graphics 'ORTEP-3 (Farrugia, 1997)'
_computing_publication_material 'SHELXL-97 (Sheldrick, 1997)'
_computing_structure_refinement 'SHELXL-2014/7 (Sheldrick, 2014)'
_computing_structure_solution 'SHELXL-2014/7 (Sheldrick, 2014)'
_diffrn_ambient_temperature 273(2)
_diffrn_measured_fraction_theta_full 0.983
_diffrn_measured_fraction_theta_max 0.983
_diffrn_measurement_device_type 'Bruker ApexII ccd area detector'
_diffrn_measurement_method 'phi and omega scans'
_diffrn_radiation_monochromator graphite
_diffrn_radiation_source 'fine-focus sealed tube'
_diffrn_radiation_type MoK\a
_diffrn_radiation_wavelength 0.71073
_diffrn_reflns_av_R_equivalents 0.0184
_diffrn_reflns_av_sigmaI/netI 0.0177
_diffrn_reflns_limit_h_max 17
_diffrn_reflns_limit_h_min -19
_diffrn_reflns_limit_k_max 19
_diffrn_reflns_limit_k_min -20
_diffrn_reflns_limit_l_max 16
_diffrn_reflns_limit_l_min -21
_diffrn_reflns_number 13264
_diffrn_reflns_theta_full 28.37
_diffrn_reflns_theta_max 28.37
_diffrn_reflns_theta_min 1.93
_exptl_absorpt_coefficient_mu 1.883
_exptl_absorpt_correction_T_max 0.7654
_exptl_absorpt_correction_T_min 0.5587
_exptl_absorpt_correction_type multi-scan
_exptl_absorpt_process_details SADABS(Bruker,2004)
_exptl_crystal_colour colourless
_exptl_crystal_density_diffrn 2.237
_exptl_crystal_density_method 'not measured'
_exptl_crystal_description Block
_exptl_crystal_F_000 2376
_exptl_crystal_size_max 0.35
_exptl_crystal_size_mid 0.22
_exptl_crystal_size_min 0.15
_refine_diff_density_max 1.017
_refine_diff_density_min -0.547
_refine_diff_density_rms 0.098
_refine_ls_extinction_coef 0.00167(7)
_refine_ls_extinction_expression Fc^*^=kFc[1+0.001xFc^2^\l^3^/sin(2\q)]^-1/4^
_refine_ls_extinction_method SHELXL
_refine_ls_goodness_of_fit_ref 1.085
_refine_ls_hydrogen_treatment mixed
_refine_ls_matrix_type full
_refine_ls_number_parameters 228
_refine_ls_number_reflns 4439
_refine_ls_number_restraints 0
_refine_ls_restrained_S_all 1.085
_refine_ls_R_factor_all 0.0230
_refine_ls_R_factor_gt 0.0212
_refine_ls_shift/su_max 0.001
_refine_ls_shift/su_mean 0.000
_refine_ls_structure_factor_coef Fsqd
_refine_ls_weighting_details 'calc w=1/[\s^2^(Fo^2^)+(0.0336P)^2^+10.7336P] where P=(Fo^2^+2Fc^2^)/3'
_refine_ls_weighting_scheme calc
_refine_ls_wR_factor_gt 0.0637
_refine_ls_wR_factor_ref 0.0652
_reflns_number_gt 4198
_reflns_number_total 4439
_reflns_threshold_expression >2sigma(I)
_cod_data_source_file c7dt03012f2.cif
_cod_data_source_block (NH4)4(MoO3)5(O3PPh)2-6H2O
_cod_original_sg_symbol_H-M C2/c
_cod_database_code 7044738

loop_
_symmetry_equiv_pos_as_xyz
'x, y, z'
'-x, y, -z+1/2'
'x+1/2, y+1/2, z'
'-x+1/2, y+1/2, -z+1/2'
'-x, -y, -z'
'x, -y, z-1/2'
'-x+1/2, -y+1/2, -z'
'x+1/2, -y+1/2, z-1/2'

loop_
_atom_site_label
_atom_site_type_symbol
_atom_site_fract_x
_atom_site_fract_y
_atom_site_fract_z
_atom_site_U_iso_or_equiv
_atom_site_adp_type
_atom_site_occupancy
_atom_site_symmetry_multiplicity
_atom_site_calc_flag
_atom_site_refinement_flags
N1 N 0.27984(19) 0.09943(19) 0.45534(18) 0.0388(6) Uani 1 1 d .
N2 N 0.84978(19) 0.35180(18) 0.53140(17) 0.0384(6) Uani 1 1 d .
Mo1 Mo 0.009211(13) 0.440331(13) 0.363814(12) 0.01738(7) Uani 1 1 d .
Mo2 Mo 0.045903(13) 0.226499(13) 0.418095(12) 0.01729(7) Uani 1 1 d .
Mo3 Mo 0.0000 0.095682(19) 0.2500 0.01909(8) Uani 1 2 d S
P P 0.87699(4) 0.29057(4) 0.26503(4) 0.01481(12) Uani 1 1 d .
O1 O 0.0000 0.47435(16) 0.2500 0.0202(5) Uani 1 2 d S
O2 O 0.94283(13) 0.51584(13) 0.40761(13) 0.0302(4) Uani 1 1 d .
O3 O 0.11716(12) 0.47846(13) 0.39310(12) 0.0279(4) Uani 1 1 d .
O4 O 0.87545(11) 0.37311(11) 0.31776(11) 0.0197(3) Uani 1 1 d .
O5 O 0.92036(11) 0.31387(11) 0.18441(10) 0.0172(3) Uani 1 1 d .
O6 O 0.00059(11) 0.34293(12) 0.44065(10) 0.0208(3) Uani 1 1 d .
O7 O 0.07749(12) 0.13429(11) 0.34315(11) 0.0209(3) Uani 1 1 d .
O8 O 0.98187(14) 0.16755(14) 0.48237(12) 0.0310(4) Uani 1 1 d .
O9 O 0.92695(11) 0.21411(11) 0.31174(10) 0.0181(3) Uani 1 1 d .
O10 O 0.15024(13) 0.23392(13) 0.47164(12) 0.0274(4) Uani 1 1 d .
O11 O 0.92611(14) 0.02603(13) 0.29406(13) 0.0313(4) Uani 1 1 d .
O12 O 0.72048(15) 0.47241(16) 0.33025(15) 0.0408(5) Uani 1 1 d .
O13 O 0.8639(3) 0.9928(3) 0.4593(3) 0.1046(16) Uani 1 1 d .
O14 O 0.6768(2) 0.3344(2) 0.4343(2) 0.0750(10) Uani 1 1 d .
C1 C 0.76293(15) 0.25618(17) 0.23566(15) 0.0192(4) Uani 1 1 d .
C2 C 0.70733(18) 0.3112(2) 0.18427(17) 0.0281(5) Uani 1 1 d .
H2 H 0.7298 0.3644 0.1658 0.034 Uiso 1 1 calc R
C3 C 0.6184(2) 0.2866(3) 0.1606(2) 0.0386(7) Uani 1 1 d .
H3 H 0.5811 0.3236 0.1266 0.046 Uiso 1 1 calc R
C4 C 0.5854(2) 0.2074(3) 0.1874(2) 0.0439(8) Uani 1 1 d .
H4 H 0.5258 0.1911 0.1712 0.053 Uiso 1 1 calc R
C5 C 0.6401(2) 0.1520(3) 0.2380(2) 0.0427(8) Uani 1 1 d .
H5 H 0.6175 0.0984 0.2554 0.051 Uiso 1 1 calc R
C6 C 0.72912(18) 0.17676(19) 0.26308(18) 0.0292(6) Uani 1 1 d .
H6 H 0.7658 0.1402 0.2980 0.035 Uiso 1 1 calc R

loop_
_atom_site_aniso_label
_atom_site_aniso_U_11
_atom_site_aniso_U_22
_atom_site_aniso_U_33
_atom_site_aniso_U_23
_atom_site_aniso_U_13
_atom_site_aniso_U_12
N1 0.0398(14) 0.0355(14) 0.0407(15) -0.0043(11) 0.0009(11) 0.0106(11)
N2 0.0402(14) 0.0335(13) 0.0447(15) -0.0113(11) 0.0211(12) -0.0113(11)
Mo1 0.01716(11) 0.01592(11) 0.01851(11) -0.00307(7) -0.00136(7) 0.00169(7)
Mo2 0.01693(11) 0.01907(11) 0.01558(11) 0.00140(7) -0.00012(7) 0.00154(7)
Mo3 0.02137(14) 0.01480(14) 0.02071(15) 0.000 -0.00030(11) 0.000
P 0.0114(2) 0.0165(3) 0.0165(3) 0.0000(2) 0.0011(2) -0.00046(19)
O1 0.0215(11) 0.0165(11) 0.0218(12) 0.000 -0.0023(9) 0.000
O2 0.0315(10) 0.0268(10) 0.0316(10) -0.0099(8) -0.0005(8) 0.0099(8)
O3 0.0241(9) 0.0266(10) 0.0316(10) -0.0043(8) -0.0060(7) -0.0039(7)
O4 0.0152(7) 0.0207(8) 0.0230(8) -0.0043(7) -0.0003(6) 0.0013(6)
O5 0.0172(7) 0.0173(8) 0.0172(8) 0.0006(6) 0.0025(6) -0.0012(6)
O6 0.0232(8) 0.0214(8) 0.0179(8) -0.0024(6) 0.0034(6) 0.0035(7)
O7 0.0224(8) 0.0177(8) 0.0219(8) -0.0004(6) -0.0022(6) 0.0051(6)
O8 0.0340(10) 0.0343(11) 0.0251(9) 0.0062(8) 0.0054(8) -0.0047(8)
O9 0.0158(7) 0.0181(8) 0.0200(8) 0.0012(6) 0.0006(6) 0.0009(6)
O10 0.0221(9) 0.0308(10) 0.0278(10) -0.0030(8) -0.0058(7) 0.0042(7)
O11 0.0362(10) 0.0240(10) 0.0332(10) 0.0063(8) 0.0011(8) -0.0067(8)
O12 0.0364(11) 0.0411(13) 0.0443(13) -0.0062(10) 0.0007(10) 0.0132(10)
O13 0.141(4) 0.094(3) 0.088(3) -0.024(2) 0.062(3) -0.056(3)
O14 0.067(2) 0.072(2) 0.091(2) 0.0183(19) 0.0346(18) 0.0130(17)
C1 0.0142(10) 0.0246(12) 0.0189(11) -0.0028(9) 0.0017(8) -0.0028(9)
C2 0.0202(11) 0.0357(15) 0.0275(13) 0.0002(11) -0.0037(10) -0.0014(10)
C3 0.0207(13) 0.062(2) 0.0316(15) -0.0025(14) -0.0079(11) 0.0031(13)
C4 0.0196(13) 0.067(2) 0.0443(18) -0.0137(17) -0.0001(12) -0.0143(14)
C5 0.0322(15) 0.0477(19) 0.0492(19) -0.0060(15) 0.0094(14) -0.0213(14)
C6 0.0251(12) 0.0294(14) 0.0336(14) 0.0007(11) 0.0048(11) -0.0073(10)

loop_
_atom_type_symbol
_atom_type_description
_atom_type_scat_dispersion_real
_atom_type_scat_dispersion_imag
_atom_type_scat_source
C C 0.0033 0.0016 'International Tables Vol C Tables 4.2.6.8 and 6.1.1.4'
H H 0.0000 0.0000 'International Tables Vol C Tables 4.2.6.8 and 6.1.1.4'
N N 0.0061 0.0033 'International Tables Vol C Tables 4.2.6.8 and 6.1.1.4'
O O 0.0106 0.0060 'International Tables Vol C Tables 4.2.6.8 and 6.1.1.4'
P P 0.1023 0.0942 'International Tables Vol C Tables 4.2.6.8 and 6.1.1.4'
Mo Mo -1.6832 0.6857 'International Tables Vol C Tables 4.2.6.8 and 6.1.1.4'

loop_
_geom_angle_atom_site_label_1
_geom_angle_atom_site_label_2
_geom_angle_atom_site_label_3
_geom_angle
_geom_angle_site_symmetry_1
_geom_angle_site_symmetry_3
O2 Mo1 O3 102.46(10) 1_455 .
O2 Mo1 O1 103.13(9) 1_455 .
O3 Mo1 O1 99.25(7) . .
O2 Mo1 O6 99.75(9) 1_455 .
O3 Mo1 O6 100.93(8) . .
O1 Mo1 O6 145.26(9) . .
O2 Mo1 O4 85.38(8) 1_455 1_455
O3 Mo1 O4 172.11(8) . 1_455
O1 Mo1 O4 79.60(6) . 1_455
O6 Mo1 O4 76.56(7) . 1_455
O2 Mo1 O5 167.49(8) 1_455 2_655
O3 Mo1 O5 86.34(8) . 2_655
O1 Mo1 O5 83.93(7) . 2_655
O6 Mo1 O5 69.53(6) . 2_655
O4 Mo1 O5 85.77(6) 1_455 2_655
O10 Mo2 O8 104.43(10) . 1_455
O10 Mo2 O6 99.08(8) . .
O8 Mo2 O6 98.02(9) 1_455 .
O10 Mo2 O7 96.21(8) . .
O8 Mo2 O7 100.53(9) 1_455 .
O6 Mo2 O7 152.15(7) . .
O10 Mo2 O5 95.03(8) . 2_655
O8 Mo2 O5 159.65(8) 1_455 2_655
O6 Mo2 O5 72.68(7) . 2_655
O7 Mo2 O5 82.93(7) . 2_655
O10 Mo2 O9 163.65(8) . 1_455
O8 Mo2 O9 89.14(8) 1_455 1_455
O6 Mo2 O9 87.78(6) . 1_455
O7 Mo2 O9 71.99(6) . 1_455
O5 Mo2 O9 72.74(6) 2_655 1_455
O11 Mo3 O11 104.37(15) 1_455 2_655
O11 Mo3 O7 102.71(9) 1_455 .
O11 Mo3 O7 98.98(9) 2_655 .
O11 Mo3 O7 98.98(9) 1_455 2
O11 Mo3 O7 102.71(9) 2_655 2
O7 Mo3 O7 144.27(10) . 2
O11 Mo3 O9 87.56(8) 1_455 1_455
O11 Mo3 O9 166.79(8) 2_655 1_455
O7 Mo3 O9 72.42(6) . 1_455
O7 Mo3 O9 80.58(7) 2 1_455
O11 Mo3 O9 166.79(8) 1_455 2_655
O11 Mo3 O9 87.56(8) 2_655 2_655
O7 Mo3 O9 80.58(7) . 2_655
O7 Mo3 O9 72.42(6) 2 2_655
O9 Mo3 O9 81.22(8) 1_455 2_655
O4 P O9 111.97(10) . .
O4 P O5 108.45(10) . .
O9 P O5 111.71(9) . .
O4 P C1 109.18(10) . .
O9 P C1 108.28(11) . .
O5 P C1 107.11(10) . .
Mo1 O1 Mo1 148.68(14) . 2
P O4 Mo1 119.60(9) . 1_655
P O5 Mo2 129.45(10) . 2_655
P O5 Mo1 134.21(10) . 2_655
Mo2 O5 Mo1 95.80(6) 2_655 2_655
Mo2 O6 Mo1 121.86(8) . .
Mo3 O7 Mo2 123.81(9) . .
P O9 Mo2 126.55(10) . 1_655
P O9 Mo3 125.59(10) . 1_655
Mo2 O9 Mo3 91.68(6) 1_655 1_655
C6 C1 C2 119.8(2) . .
C6 C1 P 121.6(2) . .
C2 C1 P 118.6(2) . .
C3 C2 C1 120.0(3) . .
C4 C3 C2 119.9(3) . .
C3 C4 C5 120.6(3) . .
C4 C5 C6 119.9(3) . .
C1 C6 C5 119.8(3) . .

loop_
_geom_bond_atom_site_label_1
_geom_bond_atom_site_label_2
_geom_bond_distance
_geom_bond_site_symmetry_2
Mo1 O2 1.6999(18) 1_455
Mo1 O3 1.7231(18) .
Mo1 O1 1.9044(7) .
Mo1 O6 1.9377(18) .
Mo1 O4 2.2882(16) 1_455
Mo1 O5 2.3425(16) 2_655
Mo2 O10 1.7044(18) .
Mo2 O8 1.7159(19) 1_455
Mo2 O6 1.9287(17) .
Mo2 O7 1.9310(17) .
Mo2 O5 2.2105(16) 2_655
Mo2 O9 2.3560(17) 1_455
Mo3 O11 1.7165(19) 1_455
Mo3 O11 1.7165(19) 2_655
Mo3 O7 1.9018(17) .
Mo3 O7 1.9018(17) 2
Mo3 O9 2.3573(17) 1_455
Mo3 O9 2.3573(17) 2_655
P O4 1.5122(18) .
P O9 1.5336(17) .
P O5 1.5439(17) .
P C1 1.788(2) .
O1 Mo1 1.9044(7) 2
O2 Mo1 1.6999(18) 1_655
O4 Mo1 2.2882(16) 1_655
O5 Mo2 2.2105(16) 2_655
O5 Mo1 2.3425(16) 2_655
O8 Mo2 1.7159(19) 1_655
O9 Mo2 2.3560(17) 1_655
O9 Mo3 2.3573(17) 1_655
O11 Mo3 1.7165(19) 1_655
C1 C6 1.388(4) .
C1 C2 1.391(4) .
C2 C3 1.387(4) .
C3 C4 1.376(5) .
C4 C5 1.382(5) .
C5 C6 1.393(4) .
